data_7129616
loop_
_publ_author_name
'Hayakawa, Masahiro'
'Horike, Satoshi'
'Hijikata, Yuh'
'Yasui, Kosuke'
'Yamaguchi, Shigehiro'
'Fukazawa, Aiko'

_publ_section_title
;
 Late-Stage Modification of \p-Electron Systems Based on Asymmetric
 Oxidation of a Medium-Sized Sulfur-Containing Ring
;
_journal_name_full 'Chemical Communications'
_journal_paper_doi 10.1039/D1CC06996A
_journal_year 2022
_chemical_formula_sum 'C20 H20 O S2'
_chemical_formula_weight 340.48
_chemical_name_common (S)-oxTN-2Napt
_space_group_crystal_system monoclinic
_space_group_IT_number 4
_space_group_name_Hall 'P 2yb'
_space_group_name_H-M_alt 'P 1 21 1'
_atom_sites_solution_hydrogens geom
_audit_creation_method SHELXL-2018/3
_audit_update_record
;
2021-12-12 deposited with the CCDC.	2022-01-25 downloaded from the CCDC.
;
_cell_angle_alpha 90
_cell_angle_beta 91.419(2)
_cell_angle_gamma 90
_cell_formula_units_Z 2
_cell_length_a 7.44970(10)
_cell_length_b 9.42970(10)
_cell_length_c 12.1517(2)
_cell_measurement_reflns_used 11140
_cell_measurement_temperature 123(2)
_cell_measurement_theta_max 30.0500
_cell_measurement_theta_min 2.7240
_cell_volume 853.38(2)
_computing_cell_refinement 'CrysAlisPro 1.171.39.46 (Rigaku OD, 2018)'
_computing_data_collection 'CrystalClear-SM Expert 2.1 b46 (Rigaku, 2016)'
_computing_data_reduction 'CrysAlisPro 1.171.39.46 (Rigaku OD, 2018)'
_computing_structure_refinement 'SHELXL-2018/3 (Sheldrick, 2018)'
_computing_structure_solution 'SHELXT 2018/2 (Sheldrick, 2018)'
_diffrn_ambient_temperature 123(2)
_diffrn_measured_fraction_theta_full 0.999
_diffrn_measured_fraction_theta_max 0.996
_diffrn_measurement_device_type 'Rigaku Pilatus 200K'
_diffrn_measurement_method 'profile data from \w-scans'
_diffrn_radiation_type MoK\a
_diffrn_radiation_wavelength 0.71073
_diffrn_reflns_av_R_equivalents 0.0115
_diffrn_reflns_av_unetI/netI 0.0110
_diffrn_reflns_Laue_measured_fraction_full 0.999
_diffrn_reflns_Laue_measured_fraction_max 0.996
_diffrn_reflns_limit_h_max 9
_diffrn_reflns_limit_h_min -9
_diffrn_reflns_limit_k_max 12
_diffrn_reflns_limit_k_min -12
_diffrn_reflns_limit_l_max 15
_diffrn_reflns_limit_l_min -15
_diffrn_reflns_number 11347
_diffrn_reflns_point_group_measured_fraction_full 0.996
_diffrn_reflns_point_group_measured_fraction_max 0.989
_diffrn_reflns_theta_full 25.242
_diffrn_reflns_theta_max 27.490
_diffrn_reflns_theta_min 2.734
_diffrn_source 'Rotating Anode'
_exptl_absorpt_coefficient_mu 0.314
_exptl_absorpt_correction_T_max 1.00000
_exptl_absorpt_correction_T_min 0.73294
_exptl_absorpt_correction_type multi-scan
_exptl_absorpt_process_details
;
CrysAlisPro 1.171.39.46 (Rigaku Oxford Diffraction, 2018)
Empirical absorption correction using spherical harmonics,
 implemented in SCALE3 ABSPACK scaling algorithm.
;
_exptl_crystal_colour colorless
_exptl_crystal_density_diffrn 1.325
_exptl_crystal_description block
_exptl_crystal_F_000 360
_exptl_crystal_size_max 0.680
_exptl_crystal_size_mid 0.070
_exptl_crystal_size_min 0.060
_refine_diff_density_max 0.317
_refine_diff_density_min -0.127
_refine_diff_density_rms 0.037
_refine_ls_abs_structure_details
;
 Flack x determined using 1764 quotients [(I+)-(I-)]/[(I+)+(I-)]
 (Parsons, Flack and Wagner, Acta Cryst. B69 (2013) 249-259).
;
_refine_ls_abs_structure_Flack 0.009(11)
_refine_ls_extinction_method none
_refine_ls_goodness_of_fit_ref 1.034
_refine_ls_hydrogen_treatment constr
_refine_ls_matrix_type full
_refine_ls_number_parameters 208
_refine_ls_number_reflns 3880
_refine_ls_number_restraints 1
_refine_ls_restrained_S_all 1.034
_refine_ls_R_factor_all 0.0217
_refine_ls_R_factor_gt 0.0215
_refine_ls_shift/su_max 0.001
_refine_ls_shift/su_mean 0.000
_refine_ls_structure_factor_coef Fsqd
_refine_ls_weighting_details 'w=1/[\s^2^(Fo^2^)+(0.0419P)^2^+0.1069P] where P=(Fo^2^+2Fc^2^)/3'
_refine_ls_weighting_scheme calc
_refine_ls_wR_factor_gt 0.0589
_refine_ls_wR_factor_ref 0.0590
_reflns_Friedel_coverage 0.872
_reflns_Friedel_fraction_full 0.992
_reflns_Friedel_fraction_max 0.982
_reflns_number_gt 3835
_reflns_number_total 3880
_reflns_threshold_expression 'I > 2\s(I)'
_cod_data_source_file d1cc06996a2.cif
_cod_data_source_block S-10
_cod_original_sg_symbol_H-M 'P 21'
_cod_database_code 7129616
_shelx_shelxl_version_number 2018/3
_shelx_space_group_comment
;
The symmetry employed for this shelxl refinement is uniquely defined
by the following loop, which should always be used as a source of
symmetry information in preference to the above space-group names.
They are only intended as comments.
;
_shelx_estimated_absorpt_t_min 0.815
_shelx_estimated_absorpt_t_max 0.981

loop_
_space_group_symop_operation_xyz
'x, y, z'
'-x, y+1/2, -z'

loop_
_atom_site_label
_atom_site_type_symbol
_atom_site_fract_x
_atom_site_fract_y
_atom_site_fract_z
_atom_site_U_iso_or_equiv
_atom_site_adp_type
_atom_site_occupancy
_atom_site_site_symmetry_order
_atom_site_calc_flag
_atom_site_refinement_flags_posn
_atom_site_refinement_flags_adp
_atom_site_refinement_flags_occupancy
_atom_site_disorder_assembly
_atom_site_disorder_group
S001 S 0.78254(5) 0.29066(4) 0.56631(3) 0.01948(10) Uani 1 1 d . . . . .
S002 S 0.65480(5) 0.41100(4) 0.34659(3) 0.02050(10) Uani 1 1 d . . . . .
O003 O 0.92536(17) 0.22561(16) 0.49778(12) 0.0320(3) Uani 1 1 d . . . . .
C004 C 0.3713(2) 0.52292(18) 0.21998(13) 0.0196(3) Uani 1 1 d . . . . .
C005 C 0.1980(2) 0.57460(18) 0.20679(14) 0.0212(3) Uani 1 1 d . . . . .
H005 H 0.116543 0.564836 0.265244 0.025 Uiso 1 1 calc R U . . .
C006 C 0.1397(2) 0.64182(18) 0.10770(14) 0.0228(3) Uani 1 1 d . . . . .
C007 C 0.4336(2) 0.36728(17) 0.50446(13) 0.0180(3) Uani 1 1 d . . . . .
C008 C 0.6104(2) 0.35185(17) 0.47747(13) 0.0181(3) Uani 1 1 d . . . . .
C009 C 0.4916(2) 0.5381(2) 0.13146(14) 0.0255(4) Uani 1 1 d . . . . .
H009 H 0.610893 0.503332 0.139456 0.031 Uiso 1 1 calc R U . . .
C00A C 0.7456(2) 0.57547(18) 0.64679(14) 0.0228(3) Uani 1 1 d . . . . .
H00A H 0.808416 0.667966 0.646137 0.027 Uiso 1 1 calc R U . . .
H00B H 0.644306 0.581240 0.592665 0.027 Uiso 1 1 calc R U . . .
C00B C 0.3330(2) 0.43046(17) 0.41580(13) 0.0191(3) Uani 1 1 d . . . . .
H00C H 0.208402 0.450742 0.419618 0.023 Uiso 1 1 calc R U . . .
C00C C 0.4378(3) 0.6019(2) 0.03517(15) 0.0282(4) Uani 1 1 d . . . . .
H00D H 0.520749 0.611057 -0.022563 0.034 Uiso 1 1 calc R U . . .
C00D C -0.0353(3) 0.6989(2) 0.09431(17) 0.0311(4) Uani 1 1 d . . . . .
H00E H -0.117323 0.692014 0.152723 0.037 Uiso 1 1 calc R U . . .
C00E C -0.0877(3) 0.7640(2) -0.00235(18) 0.0373(5) Uani 1 1 d . . . . .
H00F H -0.204555 0.803703 -0.009809 0.045 Uiso 1 1 calc R U . . .
C00F C 0.5416(2) 0.4276(2) 0.77301(14) 0.0249(3) Uani 1 1 d . . . . .
H00G H 0.511237 0.418982 0.851581 0.030 Uiso 1 1 calc R U . . .
H00H H 0.606530 0.340282 0.752495 0.030 Uiso 1 1 calc R U . . .
C00G C 0.6688(3) 0.5537(2) 0.76077(15) 0.0270(4) Uani 1 1 d . . . . .
H00I H 0.603695 0.640992 0.781234 0.032 Uiso 1 1 calc R U . . .
H00J H 0.770162 0.541961 0.814200 0.032 Uiso 1 1 calc R U . . .
C00H C 0.4315(2) 0.45937(18) 0.32473(13) 0.0187(3) Uani 1 1 d . . . . .
C00I C 0.2615(3) 0.65449(19) 0.01983(14) 0.0252(4) Uani 1 1 d . . . . .
C00J C 0.3507(2) 0.32385(18) 0.61081(14) 0.0216(3) Uani 1 1 d . . . . .
H00K H 0.409089 0.235242 0.636755 0.026 Uiso 1 1 calc R U . . .
H00L H 0.222200 0.302450 0.596140 0.026 Uiso 1 1 calc R U . . .
C00K C 0.3645(2) 0.4346(2) 0.70398(14) 0.0244(4) Uani 1 1 d . . . . .
H00M H 0.262546 0.420826 0.753628 0.029 Uiso 1 1 calc R U . . .
H00N H 0.352866 0.530427 0.671356 0.029 Uiso 1 1 calc R U . . .
C00L C 0.8755(2) 0.46157(19) 0.60836(15) 0.0220(3) Uani 1 1 d . . . . .
H00O H 0.964448 0.444407 0.668766 0.026 Uiso 1 1 calc R U . . .
H00P H 0.941738 0.500618 0.545566 0.026 Uiso 1 1 calc R U . . .
C00M C 0.0314(3) 0.7722(2) -0.09063(17) 0.0381(5) Uani 1 1 d . . . . .
H00Q H -0.007171 0.814805 -0.158008 0.046 Uiso 1 1 calc R U . . .
C00N C 0.2011(3) 0.7197(2) -0.08008(15) 0.0326(4) Uani 1 1 d . . . . .
H00R H 0.280046 0.726547 -0.140029 0.039 Uiso 1 1 calc R U . . .

loop_
_atom_site_aniso_label
_atom_site_aniso_U_11
_atom_site_aniso_U_22
_atom_site_aniso_U_33
_atom_site_aniso_U_23
_atom_site_aniso_U_13
_atom_site_aniso_U_12
S001 0.01609(18) 0.01563(17) 0.02667(19) -0.00024(15) -0.00062(13) 0.00339(14)
S002 0.01789(18) 0.02344(19) 0.02030(17) -0.00185(15) 0.00319(13) 0.00250(15)
O003 0.0205(6) 0.0303(7) 0.0452(8) -0.0113(6) 0.0026(6) 0.0087(5)
C004 0.0228(8) 0.0165(7) 0.0196(7) -0.0033(6) 0.0005(6) -0.0007(6)
C005 0.0220(8) 0.0194(8) 0.0223(7) -0.0040(6) -0.0009(6) -0.0027(6)
C006 0.0264(9) 0.0175(8) 0.0244(8) -0.0037(6) -0.0031(6) -0.0028(7)
C007 0.0166(7) 0.0148(7) 0.0227(7) -0.0011(5) 0.0007(6) -0.0011(5)
C008 0.0168(7) 0.0164(7) 0.0212(7) -0.0008(6) 0.0008(6) 0.0008(6)
C009 0.0260(9) 0.0260(9) 0.0247(8) -0.0025(7) 0.0035(6) 0.0034(7)
C00A 0.0225(8) 0.0163(7) 0.0297(8) -0.0002(6) 0.0021(6) -0.0002(6)
C00B 0.0141(7) 0.0182(8) 0.0249(7) -0.0009(6) -0.0005(5) 0.0004(6)
C00C 0.0345(10) 0.0284(9) 0.0219(8) -0.0019(7) 0.0060(7) 0.0004(8)
C00D 0.0280(9) 0.0289(10) 0.0361(10) -0.0003(8) -0.0053(7) 0.0007(8)
C00E 0.0349(11) 0.0314(12) 0.0448(11) 0.0038(9) -0.0124(9) 0.0044(8)
C00F 0.0265(8) 0.0259(9) 0.0223(7) 0.0017(7) 0.0016(6) 0.0009(7)
C00G 0.0279(9) 0.0260(9) 0.0269(8) -0.0052(7) 0.0010(7) -0.0008(7)
C00H 0.0168(7) 0.0168(7) 0.0223(7) -0.0043(6) -0.0013(6) 0.0011(6)
C00I 0.0333(9) 0.0197(8) 0.0225(8) -0.0016(7) -0.0024(7) -0.0014(7)
C00J 0.0160(7) 0.0227(9) 0.0262(8) 0.0044(6) 0.0022(6) -0.0020(6)
C00K 0.0210(8) 0.0292(9) 0.0234(7) 0.0018(7) 0.0051(6) 0.0013(7)
C00L 0.0158(7) 0.0192(7) 0.0311(8) -0.0019(7) 0.0009(6) -0.0009(6)
C00M 0.0524(13) 0.0280(10) 0.0331(10) 0.0067(8) -0.0141(9) 0.0006(9)
C00N 0.0474(12) 0.0245(10) 0.0256(9) 0.0025(7) -0.0036(8) -0.0015(8)

loop_
_atom_type_symbol
_atom_type_description
_atom_type_scat_dispersion_real
_atom_type_scat_dispersion_imag
_atom_type_scat_source
C C 0.0033 0.0016 'International Tables Vol C Tables 4.2.6.8 and 6.1.1.4'
H H 0.0000 0.0000 'International Tables Vol C Tables 4.2.6.8 and 6.1.1.4'
O O 0.0106 0.0060 'International Tables Vol C Tables 4.2.6.8 and 6.1.1.4'
S S 0.1246 0.1234 'International Tables Vol C Tables 4.2.6.8 and 6.1.1.4'

loop_
_geom_angle_atom_site_label_1
_geom_angle_atom_site_label_2
_geom_angle_atom_site_label_3
_geom_angle
_geom_angle_site_symmetry_1
_geom_angle_site_symmetry_3
_geom_angle_publ_flag
O003 S001 C008 108.12(8) . . ?
O003 S001 C00L 104.34(8) . . ?
C008 S001 C00L 98.55(8) . . ?
C008 S002 C00H 91.20(8) . . ?
C005 C004 C009 118.64(16) . . ?
C005 C004 C00H 120.52(15) . . ?
C009 C004 C00H 120.78(15) . . ?
C004 C005 C006 121.33(16) . . ?
C00D C006 C005 121.92(17) . . ?
C00D C006 C00I 118.96(17) . . ?
C005 C006 C00I 119.11(16) . . ?
C008 C007 C00B 110.66(14) . . ?
C008 C007 C00J 126.43(15) . . ?
C00B C007 C00J 122.91(14) . . ?
C007 C008 S002 113.15(12) . . ?
C007 C008 S001 125.39(13) . . ?
S002 C008 S001 121.33(9) . . ?
C00C C009 C004 120.95(17) . . ?
C00G C00A C00L 115.98(15) . . ?
C00H C00B C007 114.28(15) . . ?
C009 C00C C00I 121.29(17) . . ?
C00E C00D C006 120.6(2) . . ?
C00D C00E C00M 120.3(2) . . ?
C00G C00F C00K 115.86(15) . . ?
C00A C00G C00F 116.09(15) . . ?
C00B C00H C004 128.61(15) . . ?
C00B C00H S002 110.71(12) . . ?
C004 C00H S002 120.68(12) . . ?
C00C C00I C006 118.67(16) . . ?
C00C C00I C00N 122.53(18) . . ?
C006 C00I C00N 118.80(18) . . ?
C007 C00J C00K 115.19(14) . . ?
C00J C00K C00F 114.20(14) . . ?
C00A C00L S001 117.95(12) . . ?
C00N C00M C00E 120.56(19) . . ?
C00M C00N C00I 120.74(19) . . ?

loop_
_geom_bond_atom_site_label_1
_geom_bond_atom_site_label_2
_geom_bond_distance
_geom_bond_site_symmetry_2
_geom_bond_publ_flag
S001 O003 1.4986(13) . ?
S001 C008 1.7535(16) . ?
S001 C00L 1.8222(18) . ?
S002 C008 1.7251(16) . ?
S002 C00H 1.7393(16) . ?
C004 C005 1.385(2) . ?
C004 C009 1.424(2) . ?
C004 C00H 1.467(2) . ?
C005 C006 1.419(2) . ?
C006 C00D 1.416(3) . ?
C006 C00I 1.424(2) . ?
C007 C008 1.373(2) . ?
C007 C00B 1.427(2) . ?
C007 C00J 1.503(2) . ?
C009 C00C 1.367(3) . ?
C00A C00G 1.525(2) . ?
C00A C00L 1.527(2) . ?
C00B C00H 1.370(2) . ?
C00C C00I 1.412(3) . ?
C00D C00E 1.373(3) . ?
C00E C00M 1.411(3) . ?
C00F C00G 1.530(3) . ?
C00F C00K 1.547(2) . ?
C00I C00N 1.424(2) . ?
C00J C00K 1.542(2) . ?
C00M C00N 1.360(3) . ?
